data_7013850
loop_
_publ_author_name
'Xie, Ya-Bo'
'Zhang, Chong'
'Li, Jian-Rong'
'Bu, Xian-He'

_publ_section_title
;
 Polymeric silver(I) complexes with pyridyl dithioether ligands:
 experimental and theoretical investigations on the coordination
 properties of the ligands.
;
_journal_issue 4
_journal_name_full 'Dalton transactions (Cambridge, England : 2003)'
_journal_page_first 562
_journal_page_last 569
_journal_paper_doi 10.1039/b315320g
_journal_year 2004
_chemical_formula_sum 'C16 H19 Ag F6 N3 P S2'
_chemical_formula_weight 570.30
_chemical_name_systematic
;
?
;
_space_group_IT_number 2
_symmetry_cell_setting triclinic
_symmetry_space_group_name_Hall '-P 1'
_symmetry_space_group_name_H-M 'P -1'
_atom_sites_solution_hydrogens geom
_atom_sites_solution_primary direct
_atom_sites_solution_secondary difmap
_audit_creation_method SHELXL-97
_cell_angle_alpha 66.487(5)
_cell_angle_beta 78.556(5)
_cell_angle_gamma 82.009(6)
_cell_formula_units_Z 2
_cell_length_a 8.856(3)
_cell_length_b 10.821(3)
_cell_length_c 12.864(4)
_cell_measurement_reflns_used 940
_cell_measurement_temperature 293(2)
_cell_measurement_theta_max 19.23
_cell_measurement_theta_min 2.70
_cell_volume 1105.5(6)
_computing_cell_refinement 'Bruker SMART'
_computing_data_collection 'Bruker SMART'
_computing_data_reduction 'Bruker SAINT'
_computing_molecular_graphics 'Bruker SHELXTL'
_computing_publication_material 'Bruker SHELXTL'
_computing_structure_refinement 'SHELXL-97 (Sheldrick, 1997)'
_computing_structure_solution 'SHELXS-97 (Sheldrick, 1990)'
_diffrn_ambient_temperature 293(2)
_diffrn_measured_fraction_theta_full 0.989
_diffrn_measured_fraction_theta_max 0.989
_diffrn_measurement_device_type 'CCD area detector'
_diffrn_measurement_method 'phi and omega scans'
_diffrn_radiation_monochromator graphite
_diffrn_radiation_source 'fine-focus sealed tube'
_diffrn_radiation_type MoK\a
_diffrn_radiation_wavelength 0.71073
_diffrn_reflns_av_R_equivalents 0.0490
_diffrn_reflns_av_sigmaI/netI 0.1480
_diffrn_reflns_limit_h_max 10
_diffrn_reflns_limit_h_min -10
_diffrn_reflns_limit_k_max 13
_diffrn_reflns_limit_k_min -11
_diffrn_reflns_limit_l_max 15
_diffrn_reflns_limit_l_min -16
_diffrn_reflns_number 6445
_diffrn_reflns_theta_full 26.43
_diffrn_reflns_theta_max 26.43
_diffrn_reflns_theta_min 2.13
_exptl_absorpt_coefficient_mu 1.230
_exptl_absorpt_correction_T_max 1.000000
_exptl_absorpt_correction_T_min 0.727381
_exptl_absorpt_correction_type multi-scan
_exptl_absorpt_process_details SADABS
_exptl_crystal_density_diffrn 1.713
_exptl_crystal_density_meas ?
_exptl_crystal_density_method 'not measured'
_exptl_crystal_F_000 568
_exptl_crystal_size_max 0.40
_exptl_crystal_size_mid 0.20
_exptl_crystal_size_min 0.16
_refine_diff_density_max 0.481
_refine_diff_density_min -0.362
_refine_diff_density_rms 0.080
_refine_ls_extinction_method none
_refine_ls_goodness_of_fit_ref 0.969
_refine_ls_hydrogen_treatment mixed
_refine_ls_matrix_type full
_refine_ls_number_parameters 328
_refine_ls_number_reflns 4501
_refine_ls_number_restraints 330
_refine_ls_restrained_S_all 1.031
_refine_ls_R_factor_all 0.1859
_refine_ls_R_factor_gt 0.0644
_refine_ls_shift/su_max 0.001
_refine_ls_shift/su_mean 0.000
_refine_ls_structure_factor_coef Fsqd
_refine_ls_weighting_details 'calc w=1/[\s^2^(Fo^2^)+(0.0524P)^2^+0.0000P] where P=(Fo^2^+2Fc^2^)/3'
_refine_ls_weighting_scheme calc
_refine_ls_wR_factor_gt 0.1153
_refine_ls_wR_factor_ref 0.1502
_reflns_number_gt 1862
_reflns_number_total 4501
_reflns_threshold_expression >2sigma(I)
_cod_data_source_file b315320g.txt
_cod_data_source_block 021218f
_cod_depositor_comments
;
The following automatic conversions were performed:
'_symmetry_cell_setting' value 'Triclinic' changed to 'triclinic'
according to '/home/saulius/struct/CIF-dictionaries/cif_core.dic'
dictionary named 'cif_core.dic' version 2.4.1 from
2010-06-29.

'_exptl_absorpt_correction_type' value 'MULTI-SCAN' changed
to 'multi-scan' according to
'/home/saulius/struct/CIF-dictionaries/cif_core.dic' dictionary named
'cif_core.dic' version 2.4.1 from 2010-06-29.

Automatic conversion script
Id: cif_fix_enum 1527 2010-12-29 10:47:43Z saulius 

The following automatic conversions were performed:

'_exptl_crystal_density_meas' value 'None' was changed to '?' - the
value is perceived as not measured.

Automatic conversion script
Id: cif_fix_values 3008 2015-01-20 13:52:24Z robertas 
;
_cod_original_cell_volume 1105.6(5)
_cod_original_sg_symbol_H-M P-1
_cod_database_code 7013850

loop_
_symmetry_equiv_pos_as_xyz
'x, y, z'
'-x, -y, -z'

loop_
_atom_site_label
_atom_site_type_symbol
_atom_site_fract_x
_atom_site_fract_y
_atom_site_fract_z
_atom_site_U_iso_or_equiv
_atom_site_adp_type
_atom_site_occupancy
_atom_site_symmetry_multiplicity
_atom_site_calc_flag
_atom_site_refinement_flags
_atom_site_disorder_assembly
_atom_site_disorder_group
Ag1 Ag 0.26320(8) 1.00321(7) 0.44280(5) 0.0759(3) Uani 1 1 d . A .
S1 S 0.0199(3) 0.7703(3) 0.5415(2) 0.0917(9) Uani 1 1 d . . .
S2 S 0.4593(2) 1.1906(2) 0.49366(16) 0.0592(6) Uani 1 1 d . . .
N1 N 0.1400(8) 0.9057(7) 0.6254(6) 0.0671(19) Uani 1 1 d . . .
N2 N 0.4067(7) 1.1737(6) 0.3101(5) 0.0581(17) Uani 1 1 d . . .
N3 N 0.2399(9) 0.9336(9) 0.2876(7) 0.093(3) Uani 1 1 d . . .
C1 C 0.1653(10) 0.9449(9) 0.7051(8) 0.074(3) Uani 1 1 d . A .
H1 H 0.2203 1.0210 0.6826 0.089 Uiso 1 1 calc R . .
C2 C 0.1141(11) 0.8784(11) 0.8189(9) 0.089(3) Uani 1 1 d . . .
H2 H 0.1360 0.9072 0.8731 0.106 Uiso 1 1 calc R A .
C3 C 0.0300(11) 0.7688(11) 0.8520(8) 0.087(3) Uani 1 1 d . A .
H3 H -0.0076 0.7228 0.9292 0.104 Uiso 1 1 calc R . .
C4 C 0.0012(10) 0.7270(10) 0.7706(8) 0.080(3) Uani 1 1 d . . .
H4 H -0.0537 0.6511 0.7920 0.096 Uiso 1 1 calc R A .
C5 C 0.0550(9) 0.7992(9) 0.6570(7) 0.067(2) Uani 1 1 d . A .
C6 C -0.0347(12) 0.6012(10) 0.5989(9) 0.097(3) Uani 0.56(4) 1 d PU A 1
H6A H 0.0242 0.5416 0.6582 0.116 Uiso 0.56(4) 1 calc PR A 1
H6B H -0.1443 0.5945 0.6276 0.116 Uiso 0.56(4) 1 calc PR A 1
C7 C 0.014(3) 0.576(2) 0.4821(17) 0.058(7) Uani 0.56(4) 1 d PU . 1
H7A H -0.0503 0.6334 0.4255 0.070 Uiso 0.56(4) 1 calc PR A 1
H7B H 0.1210 0.5931 0.4505 0.070 Uiso 0.56(4) 1 calc PR A 1
C6' C -0.0347(12) 0.6012(10) 0.5989(9) 0.097(3) Uani 0.44(4) 1 d PU A 2
H6'A H 0.0462 0.5459 0.6410 0.116 Uiso 0.44(4) 1 calc PR A 2
H6'B H -0.1266 0.5971 0.6552 0.116 Uiso 0.44(4) 1 calc PR A 2
C7' C -0.069(4) 0.528(4) 0.523(3) 0.070(8) Uani 0.44(4) 1 d PU . 2
H7'A H -0.1370 0.4560 0.5698 0.084 Uiso 0.44(4) 1 calc PR A 2
H7'B H -0.1207 0.5914 0.4613 0.084 Uiso 0.44(4) 1 calc PR A 2
C8 C 0.4571(8) 1.4506(7) 0.4913(6) 0.054(2) Uani 1 1 d . . .
H8A H 0.4390 1.4860 0.4123 0.064 Uiso 1 1 calc R . .
H8B H 0.3575 1.4396 0.5406 0.064 Uiso 1 1 calc R . .
C9 C 0.5462(9) 1.3152(7) 0.5179(6) 0.059(2) Uani 1 1 d . . .
H9A H 0.5602 1.2797 0.5978 0.071 Uiso 1 1 calc R . .
H9B H 0.6478 1.3286 0.4716 0.071 Uiso 1 1 calc R . .
C10 C 0.4859(9) 1.2452(8) 0.3438(6) 0.053(2) Uani 1 1 d . A .
C11 C 0.5717(9) 1.3487(8) 0.2667(7) 0.067(2) Uani 1 1 d . . .
H11 H 0.6233 1.3978 0.2923 0.080 Uiso 1 1 calc R A .
C12 C 0.5813(10) 1.3796(9) 0.1520(8) 0.077(3) Uani 1 1 d . A .
H12 H 0.6404 1.4493 0.0991 0.092 Uiso 1 1 calc R . .
C13 C 0.5045(11) 1.3087(10) 0.1152(7) 0.080(3) Uani 1 1 d . . .
H13 H 0.5100 1.3284 0.0373 0.096 Uiso 1 1 calc R A .
C14 C 0.4190(10) 1.2075(9) 0.1959(7) 0.071(2) Uani 1 1 d . A .
H14 H 0.3660 1.1590 0.1708 0.085 Uiso 1 1 calc R . .
C15 C 0.2357(10) 0.8936(9) 0.2213(8) 0.074(3) Uani 1 1 d . A .
C16 C 0.2363(12) 0.8418(11) 0.1318(8) 0.113(4) Uani 1 1 d . . .
H16A H 0.2945 0.8983 0.0612 0.169 Uiso 1 1 calc R A .
H16B H 0.1321 0.8421 0.1207 0.169 Uiso 1 1 calc R . .
H16C H 0.2826 0.7513 0.1547 0.169 Uiso 1 1 calc R . .
P1 P 0.2665(3) 0.2445(3) 0.84854(19) 0.0825(8) Uani 1 1 d D . .
F1 F 0.3978(16) 0.3383(14) 0.7757(11) 0.135(5) Uani 0.643(12) 1 d PDU B 1
F2 F 0.1390(11) 0.1415(11) 0.9267(8) 0.096(4) Uani 0.643(12) 1 d PDU B 1
F3 F 0.1578(15) 0.3656(11) 0.8596(13) 0.168(5) Uani 0.643(12) 1 d PDU B 1
F4 F 0.1953(14) 0.2642(14) 0.7386(7) 0.140(5) Uani 0.643(12) 1 d PDU B 1
F5 F 0.3665(11) 0.1183(10) 0.8317(11) 0.129(4) Uani 0.643(12) 1 d PDU B 1
F6 F 0.3269(13) 0.2061(15) 0.9628(7) 0.134(5) Uani 0.643(12) 1 d PDU B 1
F1' F 0.4424(13) 0.2906(18) 0.8043(14) 0.096(8) Uani 0.357(12) 1 d PDU B 2
F2' F 0.1009(15) 0.208(2) 0.8896(15) 0.129(9) Uani 0.357(12) 1 d PDU B 2
F3' F 0.2534(18) 0.3179(18) 0.9338(12) 0.095(6) Uani 0.357(12) 1 d PDU B 2
F4' F 0.2225(19) 0.3851(13) 0.7546(13) 0.122(8) Uani 0.357(12) 1 d PDU B 2
F5' F 0.291(2) 0.1823(19) 0.7578(15) 0.139(9) Uani 0.357(12) 1 d PDU B 2
F6' F 0.333(2) 0.1152(17) 0.9370(18) 0.238(15) Uani 0.357(12) 1 d PDU B 2

loop_
_atom_site_aniso_label
_atom_site_aniso_U_11
_atom_site_aniso_U_22
_atom_site_aniso_U_33
_atom_site_aniso_U_23
_atom_site_aniso_U_13
_atom_site_aniso_U_12
Ag1 0.0848(5) 0.0809(5) 0.0572(4) -0.0172(4) -0.0063(3) -0.0260(4)
S1 0.0749(17) 0.130(2) 0.0715(16) -0.0333(16) -0.0113(13) -0.0270(17)
S2 0.0782(15) 0.0571(13) 0.0448(11) -0.0214(10) -0.0046(10) -0.0132(12)
N1 0.066(5) 0.074(5) 0.059(4) -0.027(4) -0.003(4) -0.001(4)
N2 0.068(4) 0.072(5) 0.037(4) -0.022(3) -0.010(3) -0.009(4)
N3 0.106(6) 0.110(7) 0.069(5) -0.031(5) -0.017(5) -0.029(5)
C1 0.085(7) 0.071(6) 0.066(6) -0.030(6) 0.001(5) -0.007(5)
C2 0.094(8) 0.097(8) 0.079(8) -0.044(7) -0.009(6) 0.002(7)
C3 0.092(7) 0.099(8) 0.051(6) -0.025(6) 0.015(5) 0.003(7)
C4 0.071(6) 0.104(8) 0.062(6) -0.030(6) 0.008(5) -0.026(6)
C5 0.051(5) 0.078(7) 0.070(6) -0.031(5) -0.001(5) -0.003(5)
C6 0.105(7) 0.092(7) 0.105(7) -0.044(6) -0.051(6) 0.022(6)
C7 0.064(13) 0.034(13) 0.070(11) 0.000(8) -0.031(9) -0.010(10)
C6' 0.105(7) 0.092(7) 0.105(7) -0.044(6) -0.051(6) 0.022(6)
C7' 0.062(15) 0.060(17) 0.091(15) -0.026(12) -0.032(12) 0.002(13)
C8 0.066(5) 0.044(5) 0.051(4) -0.023(4) 0.001(4) -0.002(4)
C9 0.085(6) 0.050(5) 0.046(5) -0.019(4) -0.013(4) -0.010(5)
C10 0.060(5) 0.049(5) 0.048(5) -0.016(4) -0.011(4) 0.002(4)
C11 0.079(6) 0.062(6) 0.056(6) -0.018(5) -0.003(5) -0.018(5)
C12 0.088(7) 0.075(6) 0.056(6) -0.017(5) 0.007(5) -0.020(5)
C13 0.093(7) 0.095(8) 0.044(5) -0.021(6) -0.002(5) -0.011(6)
C14 0.080(6) 0.080(7) 0.057(6) -0.028(5) -0.011(5) -0.010(5)
C15 0.083(7) 0.082(7) 0.064(6) -0.028(6) -0.022(5) -0.016(5)
C16 0.134(9) 0.122(9) 0.098(8) -0.047(7) -0.041(7) -0.011(8)
P1 0.099(2) 0.094(2) 0.0496(15) -0.0212(15) -0.0008(14) -0.0277(19)
F1 0.152(9) 0.105(8) 0.122(8) -0.028(6) 0.028(7) -0.041(7)
F2 0.092(6) 0.087(6) 0.088(6) -0.011(5) 0.004(5) -0.028(5)
F3 0.186(9) 0.121(7) 0.157(9) -0.044(6) 0.005(7) 0.051(7)
F4 0.168(8) 0.162(9) 0.089(6) -0.033(6) -0.062(6) 0.012(7)
F5 0.116(7) 0.122(7) 0.152(8) -0.076(6) 0.006(6) 0.017(6)
F6 0.159(8) 0.175(9) 0.082(6) -0.042(6) -0.051(5) -0.038(7)
F1' 0.060(9) 0.100(11) 0.103(11) -0.014(8) -0.023(7) 0.010(7)
F2' 0.108(12) 0.153(14) 0.135(13) -0.052(9) -0.028(8) -0.036(9)
F3' 0.099(10) 0.108(10) 0.091(9) -0.055(8) 0.005(7) -0.030(8)
F4' 0.124(11) 0.124(11) 0.108(10) -0.033(8) -0.041(8) 0.019(8)
F5' 0.167(13) 0.135(12) 0.138(12) -0.085(9) -0.002(9) -0.009(9)
F6' 0.254(18) 0.222(17) 0.225(17) -0.072(11) -0.042(10) -0.010(10)

loop_
_atom_type_symbol
_atom_type_description
_atom_type_scat_dispersion_real
_atom_type_scat_dispersion_imag
_atom_type_scat_source
C C 0.0033 0.0016 'International Tables Vol C Tables 4.2.6.8 and 6.1.1.4'
H H 0.0000 0.0000 'International Tables Vol C Tables 4.2.6.8 and 6.1.1.4'
N N 0.0061 0.0033 'International Tables Vol C Tables 4.2.6.8 and 6.1.1.4'
F F 0.0171 0.0103 'International Tables Vol C Tables 4.2.6.8 and 6.1.1.4'
S S 0.1246 0.1234 'International Tables Vol C Tables 4.2.6.8 and 6.1.1.4'
P P 0.1023 0.0942 'International Tables Vol C Tables 4.2.6.8 and 6.1.1.4'
Ag Ag -0.8971 1.1015 'International Tables Vol C Tables 4.2.6.8 and 6.1.1.4'

loop_
_geom_angle_atom_site_label_1
_geom_angle_atom_site_label_2
_geom_angle_atom_site_label_3
_geom_angle
_geom_angle_site_symmetry_1
_geom_angle_site_symmetry_3
_geom_angle_publ_flag
N1 Ag1 N2 148.2(3) . . ?
N1 Ag1 N3 123.3(3) . . ?
N2 Ag1 N3 88.1(2) . . ?
C5 S1 C6 105.4(5) . . ?
C10 S2 C9 104.0(4) . . ?
C1 N1 C5 119.0(7) . . ?
C1 N1 Ag1 119.3(6) . . ?
C5 N1 Ag1 121.4(6) . . ?
C10 N2 C14 116.6(7) . . ?
C10 N2 Ag1 120.4(5) . . ?
C14 N2 Ag1 123.0(5) . . ?
C15 N3 Ag1 174.8(9) . . ?
N1 C1 C2 122.7(9) . . ?
N1 C1 H1 118.7 . . ?
C2 C1 H1 118.7 . . ?
C1 C2 C3 118.8(9) . . ?
C1 C2 H2 120.6 . . ?
C3 C2 H2 120.6 . . ?
C2 C3 C4 119.5(9) . . ?
C2 C3 H3 120.3 . . ?
C4 C3 H3 120.3 . . ?
C3 C4 C5 118.9(9) . . ?
C3 C4 H4 120.5 . . ?
C5 C4 H4 120.5 . . ?
N1 C5 C4 121.1(8) . . ?
N1 C5 S1 112.9(6) . . ?
C4 C5 S1 126.0(8) . . ?
C7 C6 S1 96.4(11) . . ?
C7 C6 H6A 112.5 . . ?
S1 C6 H6A 112.5 . . ?
C7 C6 H6B 112.5 . . ?
S1 C6 H6B 112.5 . . ?
H6A C6 H6B 110.0 . . ?
C7 C7 C6 104(2) 2_566 . ?
C7 C7 H7A 110.9 2_566 . ?
C6 C7 H7A 110.9 . . ?
C7 C7 H7B 110.9 2_566 . ?
C6 C7 H7B 110.9 . . ?
H7A C7 H7B 108.9 . . ?
C7' C7' H7'A 109.4 2_566 . ?
C7' C7' H7'B 109.4 2_566 . ?
H7'A C7' H7'B 108.0 . . ?
C8 C8 C9 111.4(8) 2_686 . ?
C8 C8 H8A 109.3 2_686 . ?
C9 C8 H8A 109.3 . . ?
C8 C8 H8B 109.3 2_686 . ?
C9 C8 H8B 109.3 . . ?
H8A C8 H8B 108.0 . . ?
C8 C9 S2 115.6(5) . . ?
C8 C9 H9A 108.4 . . ?
S2 C9 H9A 108.4 . . ?
C8 C9 H9B 108.4 . . ?
S2 C9 H9B 108.4 . . ?
H9A C9 H9B 107.5 . . ?
N2 C10 C11 122.0(7) . . ?
N2 C10 S2 111.7(6) . . ?
C11 C10 S2 126.3(6) . . ?
C12 C11 C10 119.5(8) . . ?
C12 C11 H11 120.2 . . ?
C10 C11 H11 120.2 . . ?
C13 C12 C11 120.0(8) . . ?
C13 C12 H12 120.0 . . ?
C11 C12 H12 120.0 . . ?
C12 C13 C14 118.0(8) . . ?
C12 C13 H13 121.0 . . ?
C14 C13 H13 121.0 . . ?
N2 C14 C13 123.9(8) . . ?
N2 C14 H14 118.1 . . ?
C13 C14 H14 118.1 . . ?
N3 C15 C16 177.8(10) . . ?
C15 C16 H16A 109.5 . . ?
C15 C16 H16B 109.5 . . ?
H16A C16 H16B 109.5 . . ?
C15 C16 H16C 109.5 . . ?
H16A C16 H16C 109.5 . . ?
H16B C16 H16C 109.5 . . ?
F2' P1 F5' 93.6(7) . . ?
F2' P1 F6' 94.9(7) . . ?
F5' P1 F6' 92.3(8) . . ?
F2' P1 F6 101.9(8) . . ?
F5' P1 F6 134.0(9) . . ?
F6' P1 F6 43.8(8) . . ?
F2' P1 F1 154.9(9) . . ?
F5' P1 F1 88.6(9) . . ?
F6' P1 F1 110.0(9) . . ?
F6 P1 F1 94.3(7) . . ?
F2' P1 F3 68.2(8) . . ?
F5' P1 F3 130.7(9) . . ?
F6' P1 F3 133.0(9) . . ?
F6 P1 F3 95.2(7) . . ?
F1 P1 F3 91.6(7) . . ?
F2' P1 F3' 91.3(7) . . ?
F5' P1 F3' 174.4(7) . . ?
F6' P1 F3' 89.8(7) . . ?
F6 P1 F3' 47.0(6) . . ?
F1 P1 F3' 85.8(7) . . ?
F3 P1 F3' 49.4(7) . . ?
F2' P1 F4' 93.2(7) . . ?
F5' P1 F4' 89.1(7) . . ?
F6' P1 F4' 171.7(9) . . ?
F6 P1 F4' 132.1(7) . . ?
F1 P1 F4' 61.9(7) . . ?
F3 P1 F4' 49.2(6) . . ?
F3' P1 F4' 88.0(7) . . ?
F2' P1 F4 73.0(8) . . ?
F5' P1 F4 42.3(8) . . ?
F6' P1 F4 129.7(9) . . ?
F6 P1 F4 172.2(7) . . ?
F1 P1 F4 92.5(7) . . ?
F3 P1 F4 88.4(7) . . ?
F3' P1 F4 137.6(8) . . ?
F4' P1 F4 55.0(6) . . ?
F2' P1 F5 108.1(8) . . ?
F5' P1 F5 45.0(8) . . ?
F6' P1 F5 49.8(8) . . ?
F6 P1 F5 89.0(7) . . ?
F1 P1 F5 91.0(7) . . ?
F3 P1 F5 174.8(7) . . ?
F3' P1 F5 135.4(8) . . ?
F4' P1 F5 128.9(7) . . ?
F4 P1 F5 87.0(6) . . ?
F2' P1 F2 28.4(7) . . ?
F5' P1 F2 91.1(8) . . ?
F6' P1 F2 66.7(8) . . ?
F6 P1 F2 83.5(6) . . ?
F1 P1 F2 176.7(7) . . ?
F3 P1 F2 91.1(6) . . ?
F3' P1 F2 94.5(6) . . ?
F4' P1 F2 121.4(7) . . ?
F4 P1 F2 89.5(6) . . ?
F5 P1 F2 86.5(6) . . ?
F2' P1 F1' 177.3(8) . . ?
F5' P1 F1' 88.3(7) . . ?
F6' P1 F1' 86.9(7) . . ?
F6 P1 F1' 78.1(8) . . ?
F1 P1 F1' 23.1(8) . . ?
F3 P1 F1' 109.2(8) . . ?
F3' P1 F1' 86.8(6) . . ?
F4' P1 F1' 84.9(6) . . ?
F4 P1 F1' 107.3(7) . . ?
F5 P1 F1' 74.5(8) . . ?
F2 P1 F1' 153.6(7) . . ?

loop_
_geom_bond_atom_site_label_1
_geom_bond_atom_site_label_2
_geom_bond_distance
_geom_bond_site_symmetry_2
_geom_bond_publ_flag
Ag1 N1 2.269(6) . ?
Ag1 N2 2.283(6) . ?
Ag1 N3 2.450(9) . ?
S1 C5 1.727(9) . ?
S1 C6 1.776(10) . ?
S2 C10 1.753(7) . ?
S2 C9 1.796(7) . ?
N1 C1 1.322(10) . ?
N1 C5 1.344(9) . ?
N2 C10 1.348(9) . ?
N2 C14 1.349(9) . ?
N3 C15 1.108(9) . ?
C1 C2 1.361(11) . ?
C1 H1 0.9300 . ?
C2 C3 1.364(12) . ?
C2 H2 0.9300 . ?
C3 C4 1.371(12) . ?
C3 H3 0.9300 . ?
C4 C5 1.375(11) . ?
C4 H4 0.9300 . ?
C6 C7 1.60(2) . ?
C6 H6A 0.9700 . ?
C6 H6B 0.9700 . ?
C7 C7 1.56(5) 2_566 ?
C7 H7A 0.9700 . ?
C7 H7B 0.9700 . ?
C7' C7' 1.41(7) 2_566 ?
C7' H7'A 0.9700 . ?
C7' H7'B 0.9700 . ?
C8 C8 1.502(13) 2_686 ?
C8 C9 1.508(9) . ?
C8 H8A 0.9700 . ?
C8 H8B 0.9700 . ?
C9 H9A 0.9700 . ?
C9 H9B 0.9700 . ?
C10 C11 1.367(9) . ?
C11 C12 1.364(10) . ?
C11 H11 0.9300 . ?
C12 C13 1.356(11) . ?
C12 H12 0.9300 . ?
C13 C14 1.365(10) . ?
C13 H13 0.9300 . ?
C14 H14 0.9300 . ?
C15 C16 1.467(12) . ?
C16 H16A 0.9600 . ?
C16 H16B 0.9600 . ?
C16 H16C 0.9600 . ?
P1 F2' 1.508(11) . ?
P1 F5' 1.532(11) . ?
P1 F6' 1.537(12) . ?
P1 F6 1.543(8) . ?
P1 F1 1.549(9) . ?
P1 F3 1.552(9) . ?
P1 F3' 1.570(10) . ?
P1 F4' 1.576(11) . ?
P1 F4 1.587(8) . ?
P1 F5 1.587(9) . ?
P1 F2 1.592(7) . ?
P1 F1' 1.624(11) . ?

loop_
_geom_torsion_atom_site_label_1
_geom_torsion_atom_site_label_2
_geom_torsion_atom_site_label_3
_geom_torsion_atom_site_label_4
_geom_torsion
_geom_torsion_site_symmetry_1
_geom_torsion_site_symmetry_2
_geom_torsion_site_symmetry_3
_geom_torsion_site_symmetry_4
_geom_torsion_publ_flag
N2 Ag1 N1 C1 -12.8(9) . . . . ?
N3 Ag1 N1 C1 176.6(6) . . . . ?
N2 Ag1 N1 C5 174.4(5) . . . . ?
N3 Ag1 N1 C5 3.8(7) . . . . ?
N1 Ag1 N2 C10 19.7(8) . . . . ?
N3 Ag1 N2 C10 -168.1(6) . . . . ?
N1 Ag1 N2 C14 -161.0(6) . . . . ?
N3 Ag1 N2 C14 11.2(6) . . . . ?
N1 Ag1 N3 C15 -71(9) . . . . ?
N2 Ag1 N3 C15 114(9) . . . . ?
C5 N1 C1 C2 2.8(13) . . . . ?
Ag1 N1 C1 C2 -170.2(7) . . . . ?
N1 C1 C2 C3 -1.7(14) . . . . ?
C1 C2 C3 C4 1.0(14) . . . . ?
C2 C3 C4 C5 -1.6(14) . . . . ?
C1 N1 C5 C4 -3.4(12) . . . . ?
Ag1 N1 C5 C4 169.4(6) . . . . ?
C1 N1 C5 S1 175.0(6) . . . . ?
Ag1 N1 C5 S1 -12.2(8) . . . . ?
C3 C4 C5 N1 2.8(13) . . . . ?
C3 C4 C5 S1 -175.3(7) . . . . ?
C6 S1 C5 N1 161.4(6) . . . . ?
C6 S1 C5 C4 -20.3(9) . . . . ?
C5 S1 C6 C7 -155.8(10) . . . . ?
S1 C6 C7 C7 175(2) . . . 2_566 ?
C8 C8 C9 S2 -177.2(6) 2_686 . . . ?
C10 S2 C9 C8 73.0(6) . . . . ?
C14 N2 C10 C11 1.4(11) . . . . ?
Ag1 N2 C10 C11 -179.3(6) . . . . ?
C14 N2 C10 S2 179.9(6) . . . . ?
Ag1 N2 C10 S2 -0.8(7) . . . . ?
C9 S2 C10 N2 -170.7(5) . . . . ?
C9 S2 C10 C11 7.8(8) . . . . ?
N2 C10 C11 C12 -1.5(12) . . . . ?
S2 C10 C11 C12 -179.9(7) . . . . ?
C10 C11 C12 C13 0.7(13) . . . . ?
C11 C12 C13 C14 0.1(14) . . . . ?
C10 N2 C14 C13 -0.5(12) . . . . ?
Ag1 N2 C14 C13 -179.8(6) . . . . ?
C12 C13 C14 N2 -0.2(13) . . . . ?
Ag1 N3 C15 C16 -74(31) . . . . ?
